data_7110627
loop_
_publ_author_name
'Boxwell, Clive J.'
'Walton, Paul H.'

_publ_contact_author
;
Paul H. Walton
Department of Chemistry, University of York, Heslington, York, YO1 5DD, UK
;
_publ_section_title
;
 Structures of [Co(II)(L)(NO3)(HOCH3)n]BPh4 (n = 4, 5) complexes (L =
 cis,cis-1,3,5-triaminocyclohexane-based ligand): structural
 &#x2018;snapshots&#x2019; of anion binding to a metal centre
;
_journal_issue 17
_journal_name_full 'Chemical Communications'
_journal_page_first 1647
_journal_paper_doi 10.1039/a904802b
_journal_year 1999
_chemical_formula_sum 'C75 H97 B Cl4 Co N4 O7'
_chemical_formula_weight 1378.11
_chemical_name_systematic
; 
 ? 
;
_space_group_IT_number 4
_symmetry_cell_setting monoclinic
_symmetry_space_group_name_Hall 'P 2yb'
_symmetry_space_group_name_H-M 'P 1 21 1'
_atom_sites_solution_hydrogens geom
_atom_sites_solution_primary direct
_atom_sites_solution_secondary difmap
_audit_creation_method SHELXL-97
_cell_angle_alpha 90.00
_cell_angle_beta 97.21(2)
_cell_angle_gamma 90.00
_cell_formula_units_Z 2
_cell_length_a 10.393(4)
_cell_length_b 16.811(5)
_cell_length_c 21.737(5)
_cell_measurement_reflns_used 20
_cell_measurement_temperature 150(2)
_cell_measurement_theta_max 11.09
_cell_measurement_theta_min 9.22
_cell_volume 3768(2)
_computing_cell_refinement teXsan
_computing_data_collection teXsan
_computing_data_reduction teXsan
_computing_molecular_graphics teXsan
_computing_publication_material 'SHELXL-97 (Sheldrick, 1997)'
_computing_structure_refinement 'SHELXL-97 (Sheldrick, 1997)'
_computing_structure_solution 'SHELXS-97 (Sheldrick, 1990)'
_diffrn_ambient_temperature 150(2)
_diffrn_measured_fraction_theta_full 0.999
_diffrn_measured_fraction_theta_max 0.999
_diffrn_measurement_device_type AFC6S
_diffrn_measurement_method /w--2/q
_diffrn_radiation_monochromator graphite
_diffrn_radiation_source 'fine-focus sealed tube'
_diffrn_radiation_type MoK\a
_diffrn_radiation_wavelength 0.71069
_diffrn_reflns_av_R_equivalents 0.088
_diffrn_reflns_av_sigmaI/netI 0.1710
_diffrn_reflns_limit_h_max 11
_diffrn_reflns_limit_h_min 0
_diffrn_reflns_limit_k_max 18
_diffrn_reflns_limit_k_min 0
_diffrn_reflns_limit_l_max 23
_diffrn_reflns_limit_l_min -23
_diffrn_reflns_number 5138
_diffrn_reflns_theta_full 22.51
_diffrn_reflns_theta_max 22.51
_diffrn_reflns_theta_min 1.89
_diffrn_standards_decay_% -1.257
_diffrn_standards_interval_count 150
_diffrn_standards_number 3
_exptl_absorpt_coefficient_mu 0.422
_exptl_absorpt_correction_T_max 1.000
_exptl_absorpt_correction_T_min 0.919
_exptl_absorpt_correction_type none
_exptl_crystal_colour orange
_exptl_crystal_density_diffrn 1.215
_exptl_crystal_density_meas ?
_exptl_crystal_density_method 'not measured'
_exptl_crystal_description block
_exptl_crystal_F_000 1462
_exptl_crystal_size_max 0.6
_exptl_crystal_size_mid 0.2
_exptl_crystal_size_min 0.1
_refine_diff_density_max 0.369
_refine_diff_density_min -0.601
_refine_diff_density_rms 0.085
_refine_ls_abs_structure_details 'Flack H D (1983), Acta Cryst. A39, 876-881'
_refine_ls_abs_structure_Flack -0.01(6)
_refine_ls_extinction_method none
_refine_ls_goodness_of_fit_ref 1.025
_refine_ls_hydrogen_treatment mixed
_refine_ls_matrix_type full
_refine_ls_number_parameters 833
_refine_ls_number_reflns 5138
_refine_ls_number_restraints 79
_refine_ls_restrained_S_all 1.019
_refine_ls_R_factor_all 0.1932
_refine_ls_R_factor_gt 0.0640
_refine_ls_shift/su_max 0.000
_refine_ls_shift/su_mean 0.000
_refine_ls_structure_factor_coef Fsqd
_refine_ls_weighting_details 'calc w=1/[\s^2^(Fo^2^)+(0.1072P)^2^+5.3182P] where P=(Fo^2^+2Fc^2^)/3'
_refine_ls_weighting_scheme calc
_refine_ls_wR_factor_gt 0.1598
_refine_ls_wR_factor_ref 0.2319
_reflns_number_gt 2322
_reflns_number_total 5138
_reflns_threshold_expression >2sigma(I)
_cod_data_source_file 904802bsup1.cif
_cod_data_source_block shelxl2
_cod_depositor_comments
;
The following automatic conversions were performed:

'_exptl_crystal_density_meas' value 'not measured' was changed to '?'
- the value is perceived as not measured.

Automatic conversion script
Id: cif_fix_values 3008 2015-01-20 13:52:24Z robertas 
;
_cod_original_sg_symbol_H-M 'P 2 1'
_cod_database_code 7110627

loop_
_symmetry_equiv_pos_as_xyz
'x, y, z'
'-x, y+1/2, -z'

loop_
_atom_site_label
_atom_site_type_symbol
_atom_site_fract_x
_atom_site_fract_y
_atom_site_fract_z
_atom_site_U_iso_or_equiv
_atom_site_adp_type
_atom_site_occupancy
_atom_site_symmetry_multiplicity
_atom_site_calc_flag
_atom_site_refinement_flags
Co1 Co 0.25168(19) 0.00412(15) 0.22409(9) 0.0373(6) Uani 1 1 d .
O1 O 0.2940(10) 0.0631(7) 0.3118(5) 0.049(3) Uani 1 1 d .
O2 O 0.1069(9) 0.0098(9) 0.2923(4) 0.045(3) Uani 1 1 d .
O3 O 0.1702(11) 0.0517(8) 0.3864(5) 0.067(4) Uani 1 1 d .
O4 O 0.3222(10) -0.1004(7) 0.2748(5) 0.046(3) Uani 1 1 d .
H4 H 0.3725 -0.1314 0.2517 0.055 Uiso 1 1 calc R
N1 N 0.4312(10) 0.0096(11) 0.1899(5) 0.041(3) Uani 1 1 d .
N2 N 0.1887(15) 0.1014(9) 0.1665(6) 0.038(4) Uani 1 1 d .
N3 N 0.1741(14) -0.0717(8) 0.1528(6) 0.036(4) Uani 1 1 d .
N4 N 0.1872(14) 0.0407(8) 0.3329(6) 0.044(4) Uani 1 1 d .
C70 C 0.3135(18) -0.1354(12) 0.3338(8) 0.068(6) Uani 1 1 d .
H70A H 0.3619 -0.1842 0.3374 0.101 Uiso 1 1 calc R
H70B H 0.2243 -0.1462 0.3380 0.101 Uiso 1 1 calc R
H70C H 0.3484 -0.0994 0.3660 0.101 Uiso 1 1 calc R
C71 C 0.483(2) 0.2171(13) 0.3144(9) 0.075(6) Uani 1 1 d .
H71A H 0.4636 0.1610 0.3174 0.090 Uiso 1 1 calc R
H71B H 0.5659 0.2267 0.3395 0.090 Uiso 1 1 calc R
Cl1 Cl 0.4986(8) 0.2403(4) 0.2363(3) 0.109(2) Uani 1 1 d .
Cl2 Cl 0.3637(7) 0.2723(4) 0.3441(3) 0.111(2) Uani 1 1 d .
C1 C 0.4297(12) 0.0120(14) 0.1236(6) 0.042(4) Uani 1 1 d .
H1 H 0.5197 0.0111 0.1144 0.051 Uiso 1 1 calc R
C2 C 0.3595(18) -0.0593(12) 0.0918(8) 0.050(6) Uani 1 1 d .
H2A H 0.3929 -0.1075 0.1125 0.060 Uiso 1 1 calc R
H2B H 0.3782 -0.0617 0.0493 0.060 Uiso 1 1 calc R
C3 C 0.2099(19) -0.0566(11) 0.0920(9) 0.047(5) Uani 1 1 d .
H3 H 0.1725 -0.0992 0.0647 0.056 Uiso 1 1 calc R
C4 C 0.1543(13) 0.0213(11) 0.0654(7) 0.046(5) Uani 1 1 d .
H4A H 0.0621 0.0230 0.0686 0.055 Uiso 1 1 calc R
H4B H 0.1654 0.0242 0.0218 0.055 Uiso 1 1 calc R
C5 C 0.2220(16) 0.0943(11) 0.1001(8) 0.041(5) Uani 1 1 d .
H5 H 0.1903 0.1423 0.0777 0.049 Uiso 1 1 calc R
C6 C 0.3679(16) 0.0899(11) 0.0988(9) 0.044(5) Uani 1 1 d .
H6A H 0.4086 0.1336 0.1231 0.053 Uiso 1 1 calc R
H6B H 0.3856 0.0971 0.0563 0.053 Uiso 1 1 calc R
C7 C 0.5424(14) 0.0139(12) 0.2226(6) 0.041(4) Uani 1 1 d .
H7 H 0.6141 0.0169 0.2011 0.049 Uiso 1 1 calc R
C8 C 0.5677(14) 0.0147(12) 0.2888(6) 0.043(4) Uani 1 1 d .
H8 H 0.4985 0.0066 0.3114 0.052 Uiso 1 1 calc R
C9 C 0.6867(14) 0.0266(10) 0.3204(6) 0.040(5) Uani 1 1 d .
H9 H 0.7539 0.0358 0.2968 0.048 Uiso 1 1 calc R
C10 C 0.7203(13) 0.0265(10) 0.3858(6) 0.039(5) Uani 1 1 d .
C11 C 0.8488(16) 0.0285(10) 0.4143(8) 0.051(5) Uani 1 1 d .
H11 H 0.9144 0.0298 0.3889 0.061 Uiso 1 1 calc R
C12 C 0.8855(16) 0.0287(10) 0.4791(7) 0.050(5) Uani 1 1 d .
H12 H 0.9730 0.0298 0.4947 0.060 Uiso 1 1 calc R
C13 C 0.7931(16) 0.0274(11) 0.5195(7) 0.048(5) Uani 1 1 d .
C14 C 0.6647(16) 0.0259(13) 0.4922(7) 0.060(6) Uani 1 1 d .
H14 H 0.5993 0.0234 0.5177 0.072 Uiso 1 1 calc R
C15 C 0.6310(15) 0.0278(11) 0.4296(8) 0.054(5) Uani 1 1 d .
H15 H 0.5432 0.0301 0.4147 0.065 Uiso 1 1 calc R
C16 C 0.8311(16) 0.0257(13) 0.5887(8) 0.065(6) Uani 1 1 d .
C17 C 0.959(5) 0.054(4) 0.611(2) 0.081(15) Uiso 0.44 1 d P
H17A H 0.9978 0.0757 0.5765 0.121 Uiso 0.44 1 calc PR
H17B H 1.0105 0.0112 0.6290 0.121 Uiso 0.44 1 calc PR
H17C H 0.9528 0.0951 0.6410 0.121 Uiso 0.44 1 calc PR
C17A C 0.975(3) -0.001(3) 0.6070(15) 0.062(9) Uiso 0.56 1 d P
H17D H 1.0303 0.0282 0.5828 0.093 Uiso 0.56 1 calc PR
H17E H 0.9828 -0.0568 0.5992 0.093 Uiso 0.56 1 calc PR
H17F H 1.0005 0.0096 0.6502 0.093 Uiso 0.56 1 calc PR
C18 C 0.808(4) -0.054(2) 0.6150(18) 0.046(11) Uiso 0.44 1 d P
H18A H 0.8761 -0.0895 0.6068 0.070 Uiso 0.44 1 calc PR
H18B H 0.7261 -0.0741 0.5962 0.070 Uiso 0.44 1 calc PR
H18C H 0.8073 -0.0493 0.6589 0.070 Uiso 0.44 1 calc PR
C18A C 0.722(4) -0.011(3) 0.6221(18) 0.097(14) Uiso 0.56 1 d P
H18D H 0.7237 -0.0681 0.6180 0.146 Uiso 0.56 1 calc PR
H18E H 0.6395 0.0086 0.6037 0.146 Uiso 0.56 1 calc PR
H18F H 0.7356 0.0028 0.6652 0.146 Uiso 0.56 1 calc PR
C19 C 0.758(4) 0.086(3) 0.6185(19) 0.055(12) Uiso 0.44 1 d P
H19A H 0.7922 0.1374 0.6112 0.082 Uiso 0.44 1 calc PR
H19B H 0.7665 0.0756 0.6623 0.082 Uiso 0.44 1 calc PR
H19C H 0.6687 0.0832 0.6015 0.082 Uiso 0.44 1 calc PR
C19A C 0.840(4) 0.119(2) 0.6113(18) 0.076(11) Uiso 0.56 1 d P
H19D H 0.9066 0.1459 0.5923 0.114 Uiso 0.56 1 calc PR
H19E H 0.8603 0.1214 0.6556 0.114 Uiso 0.56 1 calc PR
H19F H 0.7582 0.1449 0.5992 0.114 Uiso 0.56 1 calc PR
C20 C 0.0971(17) -0.1315(11) 0.1598(8) 0.039(5) Uani 1 1 d .
H20 H 0.0762 -0.1641 0.1254 0.047 Uiso 1 1 calc R
C21 C 0.0407(18) -0.1528(12) 0.2149(10) 0.056(6) Uani 1 1 d .
H21 H 0.0602 -0.1195 0.2489 0.067 Uiso 1 1 calc R
C22 C -0.0321(18) -0.2115(10) 0.2225(9) 0.046(5) Uani 1 1 d .
H22 H -0.0487 -0.2462 0.1891 0.055 Uiso 1 1 calc R
C23 C -0.0942(16) -0.2313(12) 0.2787(8) 0.041(5) Uani 1 1 d .
C24 C -0.1045(17) -0.1748(11) 0.3230(8) 0.050(5) Uani 1 1 d .
H24 H -0.0735 -0.1236 0.3181 0.060 Uiso 1 1 calc R
C25 C -0.1621(17) -0.1944(12) 0.3760(8) 0.055(5) Uani 1 1 d .
H25 H -0.1619 -0.1561 0.4069 0.066 Uiso 1 1 calc R
C26 C -0.2180(16) -0.2658(11) 0.3852(8) 0.040(5) Uani 1 1 d .
C27 C -0.2109(19) -0.3208(10) 0.3359(9) 0.045(5) Uani 1 1 d .
H27 H -0.2510 -0.3700 0.3383 0.054 Uiso 1 1 calc R
C28 C -0.148(2) -0.3057(12) 0.2851(9) 0.051(5) Uani 1 1 d .
H28 H -0.1420 -0.3449 0.2554 0.061 Uiso 1 1 calc R
C29 C -0.296(2) -0.2864(13) 0.4396(11) 0.069(6) Uani 1 1 d .
C30 C -0.324(3) -0.2126(18) 0.4721(13) 0.135(13) Uani 1 1 d .
H30A H -0.3743 -0.1776 0.4436 0.203 Uiso 1 1 calc R
H30B H -0.2438 -0.1869 0.4878 0.203 Uiso 1 1 calc R
H30C H -0.3715 -0.2251 0.5058 0.203 Uiso 1 1 calc R
C31 C -0.427(2) -0.322(2) 0.4157(13) 0.140(12) Uani 1 1 d .
H31A H -0.4152 -0.3711 0.3944 0.210 Uiso 1 1 calc R
H31B H -0.4752 -0.2855 0.3877 0.210 Uiso 1 1 calc R
H31C H -0.4750 -0.3325 0.4500 0.210 Uiso 1 1 calc R
C32 C -0.221(4) -0.344(3) 0.4781(18) 0.26(3) Uani 1 1 d .
H32A H -0.2099 -0.3910 0.4543 0.388 Uiso 1 1 calc R
H32B H -0.2660 -0.3573 0.5127 0.388 Uiso 1 1 calc R
H32C H -0.1377 -0.3220 0.4929 0.388 Uiso 1 1 calc R
C33 C 0.1181(18) 0.1621(13) 0.1737(8) 0.043(5) Uani 1 1 d .
H33 H 0.0964 0.1956 0.1400 0.052 Uiso 1 1 calc R
C34 C 0.0712(17) 0.1810(11) 0.2305(9) 0.046(5) Uani 1 1 d .
H34 H 0.0980 0.1501 0.2652 0.055 Uiso 1 1 calc R
C35 C -0.0137(18) 0.2442(12) 0.2361(9) 0.050(5) Uani 1 1 d .
H35 H -0.0363 0.2769 0.2019 0.060 Uiso 1 1 calc R
C36 C -0.0712(18) 0.2623(11) 0.2959(9) 0.048(5) Uani 1 1 d .
C37 C -0.046(2) 0.2214(13) 0.3497(9) 0.070(7) Uani 1 1 d .
H37 H 0.0068 0.1767 0.3518 0.084 Uiso 1 1 calc R
C38 C -0.100(2) 0.2461(16) 0.4015(11) 0.088(8) Uani 1 1 d .
H38 H -0.0757 0.2199 0.4388 0.106 Uiso 1 1 calc R
C39 C -0.188(2) 0.3083(11) 0.4001(9) 0.051(5) Uani 1 1 d .
C40 C -0.2133(18) 0.3490(13) 0.3460(10) 0.057(6) Uani 1 1 d .
H40 H -0.2681 0.3928 0.3442 0.068 Uiso 1 1 calc R
C41 C -0.158(2) 0.3260(14) 0.2922(11) 0.069(7) Uani 1 1 d .
H41 H -0.1800 0.3529 0.2549 0.082 Uiso 1 1 calc R
C42 C -0.2380(19) 0.3309(13) 0.4627(9) 0.057(5) Uani 1 1 d U
C43 C -0.131(2) 0.3541(16) 0.5105(9) 0.094(8) Uani 1 1 d .
H43A H -0.0717 0.3105 0.5182 0.141 Uiso 1 1 calc R
H43B H -0.1658 0.3675 0.5481 0.141 Uiso 1 1 calc R
H43C H -0.0867 0.3993 0.4964 0.141 Uiso 1 1 calc R
C44 C -0.328(2) 0.4050(15) 0.4530(10) 0.091(8) Uani 1 1 d .
H44A H -0.4006 0.3931 0.4223 0.137 Uiso 1 1 calc R
H44B H -0.2808 0.4491 0.4393 0.137 Uiso 1 1 calc R
H44C H -0.3597 0.4184 0.4914 0.137 Uiso 1 1 calc R
C45 C -0.314(2) 0.2608(17) 0.4826(10) 0.097(9) Uani 1 1 d .
H45A H -0.3829 0.2482 0.4506 0.145 Uiso 1 1 calc R
H45B H -0.3491 0.2739 0.5201 0.145 Uiso 1 1 calc R
H45C H -0.2571 0.2157 0.4899 0.145 Uiso 1 1 calc R
C46 C 0.1861(16) 0.4187(11) 0.0889(9) 0.059(6) Uani 1 1 d .
C47 C 0.0696(19) 0.4587(14) 0.0842(9) 0.081(7) Uani 1 1 d .
H47 H 0.0311 0.4756 0.0455 0.097 Uiso 1 1 calc R
C48 C 0.0065(19) 0.4749(17) 0.1376(13) 0.113(11) Uani 1 1 d .
H48 H -0.0689 0.5052 0.1336 0.135 Uiso 1 1 calc R
C49 C 0.0548(19) 0.4467(16) 0.1931(12) 0.093(8) Uani 1 1 d .
H49 H 0.0118 0.4568 0.2273 0.112 Uiso 1 1 calc R
C50 C 0.168(2) 0.4030(14) 0.2002(11) 0.078(7) Uani 1 1 d .
H50 H 0.2004 0.3828 0.2388 0.094 Uiso 1 1 calc R
C51 C 0.231(2) 0.3898(14) 0.1496(10) 0.078(8) Uani 1 1 d .
H51 H 0.3071 0.3603 0.1550 0.094 Uiso 1 1 calc R
C52 C 0.4171(18) 0.3853(12) 0.0480(8) 0.058(5) Uani 1 1 d .
C53 C 0.5051(18) 0.4475(14) 0.0488(8) 0.064(6) Uani 1 1 d .
H53 H 0.4756 0.4974 0.0348 0.077 Uiso 1 1 calc R
C54 C 0.629(3) 0.438(3) 0.0688(11) 0.132(15) Uani 1 1 d .
H54 H 0.6845 0.4814 0.0680 0.159 Uiso 1 1 calc R
C55 C 0.682(3) 0.365(4) 0.0913(13) 0.16(2) Uani 1 1 d .
H55 H 0.7711 0.3592 0.1023 0.191 Uiso 1 1 calc R
C56 C 0.606(3) 0.307(2) 0.0963(11) 0.133(16) Uani 1 1 d .
H56 H 0.6414 0.2603 0.1147 0.159 Uiso 1 1 calc R
C57 C 0.463(2) 0.3084(15) 0.0743(10) 0.087(7) Uani 1 1 d .
H57 H 0.4082 0.2649 0.0772 0.105 Uiso 1 1 calc R
C58 C 0.232(2) 0.4618(13) -0.0264(10) 0.058(6) Uani 1 1 d .
C59 C 0.1966(17) 0.4419(14) -0.0895(10) 0.066(7) Uani 1 1 d .
H59 H 0.1868 0.3887 -0.1010 0.079 Uiso 1 1 calc R
C60 C 0.1756(15) 0.503(2) -0.1361(10) 0.081(8) Uani 1 1 d .
H60 H 0.1485 0.4903 -0.1773 0.098 Uiso 1 1 calc R
C61 C 0.197(3) 0.5803(19) -0.1173(15) 0.094(10) Uani 1 1 d .
H61 H 0.1910 0.6198 -0.1475 0.113 Uiso 1 1 calc R
C62 C 0.226(3) 0.6011(15) -0.0600(12) 0.107(10) Uani 1 1 d .
H62 H 0.2346 0.6544 -0.0487 0.128 Uiso 1 1 calc R
C63 C 0.243(2) 0.5396(14) -0.0150(11) 0.075(8) Uani 1 1 d .
H63 H 0.2630 0.5550 0.0261 0.090 Uiso 1 1 calc R
C64 C 0.188(2) 0.3109(15) -0.0007(9) 0.079(7) Uani 1 1 d U
C65 C 0.057(2) 0.2927(16) 0.0100(12) 0.118(10) Uani 1 1 d U
H65 H 0.0112 0.3237 0.0352 0.142 Uiso 1 1 calc R
C66 C 0.003(3) 0.222(2) -0.0215(15) 0.134(12) Uani 1 1 d U
H66 H -0.0826 0.2090 -0.0171 0.161 Uiso 1 1 calc R
C67 C 0.069(4) 0.174(2) -0.0575(17) 0.140(12) Uani 1 1 d U
H67 H 0.0292 0.1290 -0.0755 0.168 Uiso 1 1 calc R
C68 C 0.186(4) 0.1914(19) -0.0666(15) 0.135(10) Uani 1 1 d U
H68 H 0.2279 0.1592 -0.0924 0.162 Uiso 1 1 calc R
C69 C 0.255(3) 0.2620(15) -0.0363(11) 0.102(8) Uani 1 1 d U
H69 H 0.3405 0.2726 -0.0415 0.123 Uiso 1 1 calc R
B1 B 0.258(2) 0.3935(13) 0.0270(11) 0.055(6) Uani 1 1 d .
Cl3 Cl 0.5088(7) -0.0207(6) 0.7159(3) 0.135(4) Uani 1 1 d .
Cl4 Cl 0.2984(16) 0.0223(13) 0.7808(7) 0.093(5) Uani 0.50 1 d P
Cl4A Cl 0.344(5) 0.052(4) 0.803(2) 0.42(5) Uani 0.50 1 d P
C75 C 0.455(2) -0.0181(15) 0.7884(10) 0.096(9) Uani 1 1 d .
H75A H 0.4182 -0.0698 0.7956 0.115 Uiso 1 1 calc R
H75B H 0.5305 -0.0116 0.8190 0.115 Uiso 1 1 calc R
O5 O 0.4447(14) -0.2029(10) 0.2139(7) 0.085(5) Uani 1 1 d .
H5 H 0.4153 -0.2413 0.1935 0.127 Uiso 1 1 calc R
C76 C 0.580(2) -0.2028(17) 0.2172(13) 0.120(11) Uani 1 1 d .
H76A H 0.6047 -0.1856 0.1782 0.180 Uiso 1 1 calc R
H76B H 0.6123 -0.2555 0.2263 0.180 Uiso 1 1 calc R
H76C H 0.6158 -0.1671 0.2493 0.180 Uiso 1 1 calc R
O7 O 0.260(3) -0.4036(14) 0.1571(11) 0.153(9) Uani 1 1 d .
H7A H 0.2683 -0.4515 0.1636 0.230 Uiso 1 1 calc R
C79 C 0.215(3) -0.3656(12) 0.2100(11) 0.19(2) Uani 1 1 d .
H79A H 0.2161 -0.4034 0.2432 0.279 Uiso 1 1 calc R
H79B H 0.1286 -0.3464 0.1987 0.279 Uiso 1 1 calc R
H79C H 0.2714 -0.3219 0.2233 0.279 Uiso 1 1 calc R
O6 O 0.344(2) -0.2799(12) 0.1083(9) 0.228(15) Uani 1 1 d R
H6 H 0.3585 -0.3198 0.1297 0.342 Uiso 1 1 calc R
C77 C 0.418(2) -0.2807(13) 0.0623(9) 0.24(3) Uani 1 1 d R
H77A H 0.3849 -0.2426 0.0314 0.357 Uiso 1 1 calc R
H77B H 0.4157 -0.3328 0.0442 0.357 Uiso 1 1 calc R
H77C H 0.5051 -0.2673 0.0784 0.357 Uiso 1 1 calc R

loop_
_atom_site_aniso_label
_atom_site_aniso_U_11
_atom_site_aniso_U_22
_atom_site_aniso_U_33
_atom_site_aniso_U_23
_atom_site_aniso_U_13
_atom_site_aniso_U_12
Co1 0.0351(12) 0.0481(14) 0.0303(11) -0.0031(14) 0.0108(9) -0.0055(15)
O1 0.045(7) 0.060(8) 0.044(7) -0.009(6) 0.020(6) -0.009(6)
O2 0.044(6) 0.054(7) 0.039(6) -0.009(8) 0.008(5) 0.001(8)
O3 0.061(8) 0.110(11) 0.033(7) -0.013(7) 0.021(6) 0.001(7)
O4 0.053(7) 0.049(8) 0.039(7) 0.005(6) 0.017(6) -0.002(6)
N1 0.032(7) 0.065(9) 0.026(7) 0.012(9) -0.002(5) -0.007(10)
N2 0.045(10) 0.031(9) 0.040(9) -0.006(7) 0.011(7) 0.002(8)
N3 0.039(9) 0.048(10) 0.023(8) -0.006(7) 0.013(7) -0.005(8)
N4 0.047(10) 0.055(10) 0.030(9) 0.003(7) 0.008(7) -0.001(8)
C70 0.068(13) 0.085(16) 0.051(12) 0.025(11) 0.014(10) 0.016(12)
C71 0.071(15) 0.072(16) 0.079(15) -0.011(13) -0.004(12) 0.001(12)
Cl1 0.142(7) 0.095(5) 0.084(5) -0.019(4) -0.014(4) 0.011(5)
Cl2 0.132(6) 0.105(6) 0.095(5) -0.008(4) 0.012(4) 0.022(4)
C1 0.022(7) 0.071(12) 0.035(9) -0.007(12) 0.011(6) -0.006(12)
C2 0.053(14) 0.071(15) 0.028(10) 0.004(10) 0.006(10) 0.007(11)
C3 0.059(14) 0.033(12) 0.048(12) -0.001(9) 0.006(10) 0.003(9)
C4 0.023(8) 0.061(14) 0.056(10) -0.002(10) 0.011(7) -0.012(10)
C5 0.029(10) 0.052(12) 0.043(11) 0.020(9) 0.007(8) 0.006(9)
C6 0.031(11) 0.044(12) 0.056(12) 0.017(10) 0.000(9) -0.007(9)
C7 0.046(10) 0.043(10) 0.037(9) 0.020(10) 0.021(7) -0.016(10)
C8 0.051(10) 0.050(11) 0.033(9) 0.024(10) 0.020(7) -0.012(11)
C9 0.039(10) 0.057(14) 0.025(9) 0.012(8) 0.009(7) -0.015(9)
C10 0.029(9) 0.059(14) 0.030(9) -0.015(9) 0.001(7) -0.009(9)
C11 0.048(11) 0.047(14) 0.062(12) 0.014(9) 0.025(9) -0.005(9)
C12 0.050(10) 0.062(15) 0.036(10) 0.019(9) 0.002(8) -0.010(10)
C13 0.056(11) 0.063(16) 0.024(9) 0.012(9) 0.000(8) -0.006(10)
C14 0.041(10) 0.10(2) 0.034(10) 0.010(11) 0.000(8) 0.002(12)
C15 0.034(10) 0.056(15) 0.070(13) 0.007(10) -0.004(9) 0.010(9)
C16 0.043(10) 0.084(19) 0.068(13) 0.013(12) 0.005(9) -0.008(12)
C20 0.044(12) 0.044(12) 0.029(10) -0.016(8) 0.004(9) -0.024(10)
C21 0.051(13) 0.042(13) 0.073(15) -0.002(11) 0.004(11) -0.016(11)
C22 0.057(13) 0.015(10) 0.066(13) 0.000(9) 0.007(10) -0.005(10)
C23 0.027(11) 0.053(13) 0.040(11) 0.008(10) -0.007(8) -0.014(9)
C24 0.072(14) 0.038(12) 0.041(11) 0.012(10) 0.010(10) -0.033(10)
C25 0.056(12) 0.053(14) 0.057(13) -0.018(11) 0.012(10) -0.009(11)
C26 0.036(11) 0.030(11) 0.058(12) 0.023(10) 0.016(9) 0.007(9)
C27 0.072(15) 0.019(10) 0.048(12) 0.002(9) 0.022(11) -0.022(9)
C28 0.062(14) 0.049(14) 0.044(13) -0.004(10) 0.011(11) -0.012(11)
C29 0.061(15) 0.052(14) 0.095(18) 0.007(13) 0.016(13) -0.002(11)
C30 0.18(3) 0.12(2) 0.13(2) -0.03(2) 0.12(2) -0.06(2)
C31 0.070(17) 0.20(3) 0.17(3) -0.02(2) 0.080(18) -0.06(2)
C32 0.20(4) 0.42(7) 0.19(4) 0.22(5) 0.15(3) 0.16(5)
C33 0.040(12) 0.064(14) 0.026(10) 0.003(9) 0.007(9) -0.009(11)
C34 0.036(11) 0.051(13) 0.052(12) 0.020(10) 0.010(9) -0.001(10)
C35 0.047(12) 0.051(13) 0.053(12) -0.013(10) 0.010(10) -0.009(11)
C36 0.043(12) 0.037(12) 0.067(14) 0.006(10) 0.022(10) 0.004(10)
C37 0.102(17) 0.070(16) 0.044(12) 0.018(12) 0.036(12) 0.039(13)
C38 0.088(18) 0.10(2) 0.075(16) -0.017(15) 0.012(13) 0.040(17)
C39 0.069(14) 0.035(12) 0.051(13) 0.000(10) 0.017(10) -0.021(10)
C40 0.031(12) 0.076(16) 0.063(15) -0.021(12) 0.007(10) 0.014(11)
C41 0.053(14) 0.076(17) 0.077(17) -0.021(14) 0.010(12) 0.009(13)
C42 0.052(9) 0.067(9) 0.057(9) 0.007(8) 0.031(8) -0.004(8)
C43 0.095(17) 0.15(2) 0.045(13) -0.043(14) 0.023(12) -0.038(17)
C44 0.100(19) 0.109(19) 0.075(16) 0.009(15) 0.047(14) 0.026(16)
C45 0.11(2) 0.15(3) 0.042(13) 0.002(15) 0.029(13) -0.021(19)
C46 0.038(11) 0.048(12) 0.087(15) 0.035(11) -0.005(10) -0.022(10)
C47 0.056(13) 0.13(2) 0.056(13) 0.047(13) 0.001(10) 0.037(13)
C48 0.037(13) 0.16(3) 0.14(2) 0.06(2) 0.008(14) 0.022(14)
C49 0.025(12) 0.14(2) 0.12(2) 0.056(18) 0.002(12) 0.011(13)
C50 0.076(18) 0.092(18) 0.064(15) 0.049(14) -0.001(13) -0.026(14)
C51 0.067(15) 0.097(19) 0.063(15) 0.040(14) -0.024(13) -0.006(13)
C52 0.050(12) 0.064(15) 0.055(12) -0.007(11) -0.009(9) 0.000(11)
C53 0.038(12) 0.119(19) 0.035(11) -0.021(11) 0.009(9) -0.008(12)
C54 0.06(2) 0.31(5) 0.034(15) -0.04(2) 0.001(13) -0.06(2)
C55 0.031(17) 0.41(8) 0.035(17) -0.01(3) 0.013(13) 0.02(3)
C56 0.10(2) 0.25(4) 0.045(15) -0.04(2) 0.002(17) 0.13(3)
C57 0.091(18) 0.084(19) 0.083(17) 0.016(15) -0.004(14) 0.022(15)
C58 0.059(14) 0.052(16) 0.061(15) -0.009(12) -0.002(11) 0.002(12)
C59 0.027(11) 0.093(17) 0.080(17) 0.050(15) 0.018(11) -0.007(11)
C60 0.025(10) 0.15(2) 0.070(14) 0.06(2) 0.009(8) 0.004(16)
C61 0.077(18) 0.09(2) 0.13(3) 0.06(2) 0.074(18) 0.037(16)
C62 0.20(3) 0.062(18) 0.062(16) 0.006(15) 0.040(18) 0.056(18)
C63 0.12(2) 0.055(16) 0.066(15) 0.017(12) 0.064(14) 0.033(14)
C64 0.106(17) 0.073(15) 0.046(12) 0.022(11) -0.034(11) -0.020(13)
C65 0.100(17) 0.122(18) 0.111(16) 0.096(14) -0.074(14) -0.091(15)
C66 0.12(2) 0.13(2) 0.13(2) 0.098(18) -0.064(18) -0.059(18)
C67 0.17(3) 0.09(2) 0.14(2) 0.074(18) -0.04(2) -0.04(2)
C68 0.17(2) 0.11(2) 0.113(19) 0.030(16) -0.05(2) -0.02(2)
C69 0.15(2) 0.070(16) 0.066(15) 0.007(13) -0.059(14) -0.013(16)
B1 0.046(13) 0.036(14) 0.079(16) 0.015(12) -0.007(11) 0.005(11)
Cl3 0.128(6) 0.209(11) 0.071(4) -0.008(5) 0.026(4) -0.013(6)
Cl4 0.103(9) 0.113(13) 0.065(7) 0.022(8) 0.017(6) 0.090(10)
Cl4A 0.47(7) 0.44(8) 0.40(6) 0.30(6) 0.25(6) 0.32(7)
C75 0.082(15) 0.13(3) 0.088(16) 0.034(15) 0.044(13) 0.042(15)
O5 0.088(11) 0.089(13) 0.079(12) 0.001(9) 0.016(9) 0.039(9)
C76 0.036(14) 0.15(3) 0.17(3) -0.04(2) -0.004(15) 0.033(16)
O7 0.16(2) 0.150(19) 0.163(19) 0.047(17) 0.085(16) 0.005(18)
C79 0.12(3) 0.34(6) 0.12(3) -0.08(3) 0.08(2) 0.04(3)
O6 0.27(3) 0.25(3) 0.19(2) -0.12(2) 0.12(2) -0.15(3)
C77 0.31(6) 0.21(5) 0.23(5) 0.00(4) 0.19(5) -0.11(4)

loop_
_atom_type_symbol
_atom_type_description
_atom_type_scat_dispersion_real
_atom_type_scat_dispersion_imag
_atom_type_scat_source
C C 0.0033 0.0016 'International Tables Vol C Tables 4.2.6.8 and 6.1.1.4'
H H 0.0000 0.0000 'International Tables Vol C Tables 4.2.6.8 and 6.1.1.4'
N N 0.0061 0.0033 'International Tables Vol C Tables 4.2.6.8 and 6.1.1.4'
O O 0.0106 0.0060 'International Tables Vol C Tables 4.2.6.8 and 6.1.1.4'
B B 0.0013 0.0007 'International Tables Vol C Tables 4.2.6.8 and 6.1.1.4'
Co Co 0.3494 0.9721 'International Tables Vol C Tables 4.2.6.8 and 6.1.1.4'
Cl Cl 0.1484 0.1585 'International Tables Vol C Tables 4.2.6.8 and 6.1.1.4'

loop_
_geom_angle_atom_site_label_1
_geom_angle_atom_site_label_2
_geom_angle_atom_site_label_3
_geom_angle
N3 Co1 N1 92.4(6)
N3 Co1 N2 88.3(5)
N1 Co1 N2 88.8(6)
N3 Co1 O1 163.4(5)
N1 Co1 O1 101.7(5)
N2 Co1 O1 100.5(5)
N3 Co1 O4 87.5(5)
N1 Co1 O4 87.5(5)
N2 Co1 O4 174.3(5)
O1 Co1 O4 84.4(5)
N3 Co1 O2 106.7(5)
N1 Co1 O2 159.0(4)
N2 Co1 O2 100.1(5)
O1 Co1 O2 58.2(4)
O4 Co1 O2 84.8(4)
N4 O1 Co1 95.2(9)
N4 O2 Co1 92.3(8)
C70 O4 Co1 137.9(11)
C7 N1 C1 116.7(10)
C7 N1 Co1 126.0(9)
C1 N1 Co1 117.3(8)
C33 N2 C5 112.3(15)
C33 N2 Co1 133.3(13)
C5 N2 Co1 114.1(11)
C20 N3 C3 118.5(15)
C20 N3 Co1 124.6(12)
C3 N3 Co1 116.9(11)
O3 N4 O2 125.1(13)
O3 N4 O1 121.6(14)
O2 N4 O1 113.3(12)
Cl2 C71 Cl1 113.1(12)
N1 C1 C2 112.1(16)
N1 C1 C6 109.2(16)
C2 C1 C6 111.0(12)
C1 C2 C3 113.5(15)
N3 C3 C4 111.9(15)
N3 C3 C2 111.7(15)
C4 C3 C2 110.9(15)
C3 C4 C5 111.5(12)
C6 C5 N2 111.5(14)
C6 C5 C4 110.0(14)
N2 C5 C4 112.1(13)
C5 C6 C1 114.2(14)
N1 C7 C8 126.7(12)
C9 C8 C7 123.7(12)
C8 C9 C10 127.1(13)
C11 C10 C15 111.8(13)
C11 C10 C9 123.0(13)
C15 C10 C9 125.1(14)
C10 C11 C12 124.4(14)
C13 C12 C11 120.8(15)
C12 C13 C14 115.8(14)
C12 C13 C16 121.3(14)
C14 C13 C16 122.9(14)
C15 C14 C13 122.5(15)
C14 C15 C10 124.5(15)
C17 C16 C19 97(3)
C17 C16 C18 111(3)
C19 C16 C18 109(2)
C17 C16 C13 116(2)
C19 C16 C13 110(2)
C18 C16 C13 111(2)
C17 C16 C18A 133(3)
C19 C16 C18A 68(3)
C18 C16 C18A 45(2)
C13 C16 C18A 111(2)
C17 C16 C17A 37(2)
C19 C16 C17A 128(3)
C18 C16 C17A 81(2)
C13 C16 C17A 112.4(18)
C18A C16 C17A 120(2)
C17 C16 C19A 64(3)
C19 C16 C19A 38.8(19)
C18 C16 C19A 139(2)
C13 C16 C19A 106.2(19)
C18A C16 C19A 105(3)
C17A C16 C19A 100(2)
C16 C17A C18 47.9(16)
C16 C18 C17A 51.4(18)
N3 C20 C21 127.3(16)
C22 C21 C20 128(2)
C21 C22 C23 127.4(19)
C24 C23 C28 119.3(17)
C24 C23 C22 120.3(16)
C28 C23 C22 120.4(18)
C23 C24 C25 119.7(16)
C26 C25 C24 124.2(17)
C25 C26 C27 113.6(15)
C25 C26 C29 125.5(17)
C27 C26 C29 120.7(16)
C28 C27 C26 124.0(16)
C27 C28 C23 119.0(19)
C32 C29 C30 114(3)
C32 C29 C31 109(3)
C30 C29 C31 106(2)
C32 C29 C26 107.5(19)
C30 C29 C26 109.2(17)
C31 C29 C26 111.0(19)
N2 C33 C34 123.4(18)
C35 C34 C33 122.5(18)
C34 C35 C36 123.1(18)
C37 C36 C41 119.4(19)
C37 C36 C35 125.5(18)
C41 C36 C35 115.0(19)
C36 C37 C38 119.9(19)
C37 C38 C39 123(2)
C40 C39 C38 117.1(19)
C40 C39 C42 125.4(19)
C38 C39 C42 117.2(19)
C39 C40 C41 121(2)
C36 C41 C40 119(2)
C43 C42 C45 112.1(18)
C43 C42 C44 105.8(19)
C45 C42 C44 109.6(18)
C43 C42 C39 111.8(16)
C45 C42 C39 107.7(17)
C44 C42 C39 109.8(16)
C47 C46 C51 114.5(19)
C47 C46 B1 122.8(16)
C51 C46 B1 122.1(18)
C46 C47 C48 121.5(18)
C49 C48 C47 121(2)
C48 C49 C50 121(2)
C51 C50 C49 119(2)
C50 C51 C46 124(2)
C53 C52 C57 118.7(18)
C53 C52 B1 124.8(18)
C57 C52 B1 116.1(18)
C54 C53 C52 122(3)
C53 C54 C55 123(3)
C56 C55 C54 119(3)
C55 C56 C57 124(4)
C52 C57 C56 113(2)
C63 C58 C59 115(2)
C63 C58 B1 124(2)
C59 C58 B1 121.5(19)
C58 C59 C60 121(2)
C61 C60 C59 118(2)
C62 C61 C60 124(3)
C61 C62 C63 117(3)
C58 C63 C62 126(3)
C69 C64 C65 121(2)
C69 C64 B1 119(2)
C65 C64 B1 120(2)
C66 C65 C64 115(3)
C67 C66 C65 124(4)
C68 C67 C66 121(4)
C67 C68 C69 121(4)
C64 C69 C68 118(3)
C58 B1 C64 108.0(16)
C58 B1 C52 108.7(16)
C64 B1 C52 113.9(16)
C58 B1 C46 110.1(16)
C64 B1 C46 106.8(16)
C52 B1 C46 109.2(15)
Cl4 Cl4A C75 79(4)
Cl4A C75 Cl3 119.5(19)

loop_
_geom_bond_atom_site_label_1
_geom_bond_atom_site_label_2
_geom_bond_distance
Co1 N3 2.090(14)
Co1 N1 2.095(10)
Co1 N2 2.112(15)
Co1 O1 2.145(11)
Co1 O4 2.153(11)
Co1 O2 2.244(9)
O1 N4 1.307(15)
O2 N4 1.249(15)
O3 N4 1.214(15)
O4 C70 1.425(19)
N1 C7 1.281(16)
N1 C1 1.441(16)
N2 C33 1.28(2)
N2 C5 1.53(2)
N3 C20 1.31(2)
N3 C3 1.44(2)
C71 Cl2 1.74(2)
C71 Cl1 1.77(2)
C1 C2 1.52(3)
C1 C6 1.53(3)
C2 C3 1.56(2)
C3 C4 1.52(2)
C4 C5 1.56(2)
C5 C6 1.52(2)
C7 C8 1.430(18)
C8 C9 1.352(19)
C9 C10 1.419(19)
C10 C11 1.40(2)
C10 C15 1.41(2)
C11 C12 1.41(2)
C12 C13 1.38(2)
C13 C14 1.39(2)
C13 C16 1.51(2)
C14 C15 1.36(2)
C16 C17 1.43(5)
C16 C19 1.46(4)
C16 C18 1.49(4)
C16 C18A 1.55(4)
C16 C17A 1.56(4)
C16 C19A 1.65(4)
C17A C18 1.98(5)
C20 C21 1.44(3)
C21 C22 1.27(2)
C22 C23 1.49(3)
C23 C24 1.37(2)
C23 C28 1.39(3)
C24 C25 1.40(2)
C25 C26 1.36(2)
C26 C27 1.42(2)
C26 C29 1.55(3)
C27 C28 1.38(3)
C29 C32 1.44(4)
C29 C30 1.47(3)
C29 C31 1.53(3)
C33 C34 1.42(2)
C34 C35 1.40(3)
C35 C36 1.53(3)
C36 C37 1.35(2)
C36 C41 1.40(3)
C37 C38 1.38(3)
C38 C39 1.39(3)
C39 C40 1.36(3)
C39 C42 1.57(3)
C40 C41 1.42(3)
C42 C43 1.47(3)
C42 C45 1.51(3)
C42 C44 1.56(3)
C46 C47 1.38(2)
C46 C51 1.43(3)
C46 B1 1.67(3)
C47 C48 1.43(3)
C48 C49 1.33(3)
C49 C50 1.38(3)
C50 C51 1.37(3)
C52 C53 1.39(3)
C52 C57 1.47(3)
C52 B1 1.67(3)
C53 C54 1.32(3)
C54 C55 1.41(6)
C55 C56 1.27(5)
C56 C57 1.51(4)
C58 C63 1.33(3)
C58 C59 1.41(3)
C58 B1 1.63(3)
C59 C60 1.44(3)
C60 C61 1.37(4)
C61 C62 1.29(4)
C62 C63 1.42(3)
C64 C69 1.37(3)
C64 C65 1.45(3)
C64 B1 1.64(3)
C65 C66 1.44(4)
C66 C67 1.37(5)
C67 C68 1.28(4)
C68 C69 1.50(4)
Cl3 C75 1.739(19)
Cl4 Cl4A 0.81(8)
Cl4A C75 1.71(4)
O5 C76 1.40(2)
O7 C79 1.44(3)
O6 C77 1.3335(14)

loop_
_geom_hbond_atom_site_label_D
_geom_hbond_atom_site_label_H
_geom_hbond_atom_site_label_A
_geom_hbond_distance_DH
_geom_hbond_distance_HA
_geom_hbond_distance_DA
_geom_hbond_angle_DHA
O4 H4 O5 0.93 1.68 2.602(18) 168.3
O5 H5 O6 0.82 2.01 2.73(2) 145.1
O6 H6 O7 0.82 1.88 2.54(3) 136.2

loop_
_geom_torsion_atom_site_label_1
_geom_torsion_atom_site_label_2
_geom_torsion_atom_site_label_3
_geom_torsion_atom_site_label_4
_geom_torsion
N3 Co1 O1 N4 -20(2)
N1 Co1 O1 N4 -167.2(9)
N2 Co1 O1 N4 101.8(9)
O4 Co1 O1 N4 -81.0(8)
O2 Co1 O1 N4 6.4(8)
N3 Co1 O2 N4 165.9(9)
N1 Co1 O2 N4 11(2)
N2 Co1 O2 N4 -102.9(10)
O1 Co1 O2 N4 -6.6(8)
O4 Co1 O2 N4 80.0(9)
N3 Co1 O4 C70 -125.2(16)
N1 Co1 O4 C70 142.3(16)
N2 Co1 O4 C70 -168(5)
O1 Co1 O4 C70 40.3(16)
O2 Co1 O4 C70 -18.1(16)
N3 Co1 N1 C7 -144.7(18)
N2 Co1 N1 C7 127.0(18)
O1 Co1 N1 C7 26.5(19)
O4 Co1 N1 C7 -57.3(18)
O2 Co1 N1 C7 11(3)
N3 Co1 N1 C1 38.1(16)
N2 Co1 N1 C1 -50.2(16)
O1 Co1 N1 C1 -150.7(15)
O4 Co1 N1 C1 125.5(16)
O2 Co1 N1 C1 -166.0(15)
N3 Co1 N2 C33 125.7(18)
N1 Co1 N2 C33 -141.9(17)
O1 Co1 N2 C33 -40.2(17)
O4 Co1 N2 C33 169(4)
O2 Co1 N2 C33 19.0(18)
N3 Co1 N2 C5 -46.9(10)
N1 Co1 N2 C5 45.5(11)
O1 Co1 N2 C5 147.2(11)
O4 Co1 N2 C5 -4(6)
O2 Co1 N2 C5 -153.6(11)
N1 Co1 N3 C20 140.8(14)
N2 Co1 N3 C20 -130.4(16)
O1 Co1 N3 C20 -8(3)
O4 Co1 N3 C20 53.5(14)
O2 Co1 N3 C20 -30.4(15)
N1 Co1 N3 C3 -38.6(13)
N2 Co1 N3 C3 50.2(12)
O1 Co1 N3 C3 173.0(15)
O4 Co1 N3 C3 -126.0(12)
O2 Co1 N3 C3 150.2(12)
Co1 O2 N4 O3 -171.6(14)
Co1 O2 N4 O1 10.1(12)
Co1 O1 N4 O3 171.0(13)
Co1 O1 N4 O2 -10.6(13)
C7 N1 C1 C2 125.1(18)
Co1 N1 C1 C2 -57(2)
C7 N1 C1 C6 -111.5(18)
Co1 N1 C1 C6 66.0(18)
N1 C1 C2 C3 71.8(19)
C6 C1 C2 C3 -50.6(16)
C20 N3 C3 C4 113.2(17)
Co1 N3 C3 C4 -67.3(17)
C20 N3 C3 C2 -121.7(18)
Co1 N3 C3 C2 57.8(17)
C1 C2 C3 N3 -72.3(19)
C1 C2 C3 C4 53(2)
N3 C3 C4 C5 70.4(17)
C2 C3 C4 C5 -55.1(17)
C33 N2 C5 C6 124.7(16)
Co1 N2 C5 C6 -61.1(16)
C33 N2 C5 C4 -111.5(17)
Co1 N2 C5 C4 62.7(15)
C3 C4 C5 C6 55.7(16)
C3 C4 C5 N2 -68.9(16)
N2 C5 C6 C1 70.6(19)
C4 C5 C6 C1 -54(2)
N1 C1 C6 C5 -71.9(18)
C2 C1 C6 C5 52.2(17)
C1 N1 C7 C8 178(2)
Co1 N1 C7 C8 1(3)
N1 C7 C8 C9 -174(2)
C7 C8 C9 C10 -178.5(19)
C8 C9 C10 C11 171.0(18)
C8 C9 C10 C15 -12(3)
C15 C10 C11 C12 2(2)
C9 C10 C11 C12 179.9(16)
C10 C11 C12 C13 0(3)
C11 C12 C13 C14 0(3)
C11 C12 C13 C16 178.6(17)
C12 C13 C14 C15 -2(3)
C16 C13 C14 C15 179.6(19)
C13 C14 C15 C10 4(3)
C11 C10 C15 C14 -4(3)
C9 C10 C15 C14 178.4(18)
C12 C13 C16 C17 22(4)
C14 C13 C16 C17 -159(3)
C12 C13 C16 C19 132(3)
C14 C13 C16 C19 -50(3)
C12 C13 C16 C18 -107(2)
C14 C13 C16 C18 72(3)
C12 C13 C16 C18A -155(2)
C14 C13 C16 C18A 23(3)
C12 C13 C16 C17A -18(3)
C14 C13 C16 C17A 161(2)
C12 C13 C16 C19A 91(2)
C14 C13 C16 C19A -91(2)
C17 C16 C17A C18 146(5)
C19 C16 C17A C18 108(3)
C13 C16 C17A C18 -109(2)
C18A C16 C17A C18 24(3)
C19A C16 C17A C18 138(2)
C17 C16 C18 C17A -21(3)
C19 C16 C18 C17A -127(3)
C13 C16 C18 C17A 111(2)
C18A C16 C18 C17A -151(3)
C19A C16 C18 C17A -95(4)
C3 N3 C20 C21 -174.2(18)
Co1 N3 C20 C21 6(3)
N3 C20 C21 C22 -178.6(19)
C20 C21 C22 C23 -177.3(18)
C21 C22 C23 C24 17(3)
C21 C22 C23 C28 -166(2)
C28 C23 C24 C25 4(3)
C22 C23 C24 C25 -179.4(16)
C23 C24 C25 C26 -5(3)
C24 C25 C26 C27 1(3)
C24 C25 C26 C29 -172.9(18)
C25 C26 C27 C28 3(3)
C29 C26 C27 C28 177.5(19)
C26 C27 C28 C23 -4(3)
C24 C23 C28 C27 0(3)
C22 C23 C28 C27 -176.6(18)
C25 C26 C29 C32 -112(3)
C27 C26 C29 C32 74(3)
C25 C26 C29 C30 12(3)
C27 C26 C29 C30 -161(2)
C25 C26 C29 C31 128(2)
C27 C26 C29 C31 -45(3)
C5 N2 C33 C34 178.4(16)
Co1 N2 C33 C34 6(3)
N2 C33 C34 C35 -175.1(17)
C33 C34 C35 C36 176.3(17)
C34 C35 C36 C37 1(3)
C34 C35 C36 C41 -177.5(18)
C41 C36 C37 C38 -5(3)
C35 C36 C37 C38 177(2)
C36 C37 C38 C39 5(4)
C37 C38 C39 C40 -5(3)
C37 C38 C39 C42 -179(2)
C38 C39 C40 C41 3(3)
C42 C39 C40 C41 177.1(19)
C37 C36 C41 C40 3(3)
C35 C36 C41 C40 -177.8(18)
C39 C40 C41 C36 -3(3)
C40 C39 C42 C43 -114(2)
C38 C39 C42 C43 59(3)
C40 C39 C42 C45 122(2)
C38 C39 C42 C45 -64(3)
C40 C39 C42 C44 3(3)
C38 C39 C42 C44 176(2)
C51 C46 C47 C48 5(3)
B1 C46 C47 C48 176(2)
C46 C47 C48 C49 -5(4)
C47 C48 C49 C50 1(4)
C48 C49 C50 C51 1(4)
C49 C50 C51 C46 0(4)
C47 C46 C51 C50 -3(3)
B1 C46 C51 C50 -174(2)
C57 C52 C53 C54 4(3)
B1 C52 C53 C54 176.6(18)
C52 C53 C54 C55 -1(4)
C53 C54 C55 C56 -5(5)
C54 C55 C56 C57 6(5)
C53 C52 C57 C56 -3(3)
B1 C52 C57 C56 -176.1(17)
C55 C56 C57 C52 -2(4)
C63 C58 C59 C60 0(3)
B1 C58 C59 C60 -179.4(17)
C58 C59 C60 C61 3(3)
C59 C60 C61 C62 -5(4)
C60 C61 C62 C63 4(4)
C59 C58 C63 C62 -2(4)
B1 C58 C63 C62 178(2)
C61 C62 C63 C58 0(5)
C69 C64 C65 C66 -2(3)
B1 C64 C65 C66 174.4(16)
C64 C65 C66 C67 2(3)
C65 C66 C67 C68 -2(5)
C66 C67 C68 C69 2(5)
C65 C64 C69 C68 3(3)
B1 C64 C69 C68 -173.9(18)
C67 C68 C69 C64 -3(4)
C63 C58 B1 C64 161(2)
C59 C58 B1 C64 -19(3)
C63 C58 B1 C52 -75(3)
C59 C58 B1 C52 105(2)
C63 C58 B1 C46 45(3)
C59 C58 B1 C46 -135.6(19)
C69 C64 B1 C58 84(2)
C65 C64 B1 C58 -92(2)
C69 C64 B1 C52 -36(3)
C65 C64 B1 C52 146.6(17)
C69 C64 B1 C46 -157.1(17)
C65 C64 B1 C46 26(2)
C53 C52 B1 C58 32(3)
C57 C52 B1 C58 -155.3(18)
C53 C52 B1 C64 152.9(18)
C57 C52 B1 C64 -35(2)
C53 C52 B1 C46 -88(2)
C57 C52 B1 C46 85(2)
C47 C46 B1 C58 35(2)
C51 C46 B1 C58 -154.8(18)
C47 C46 B1 C64 -82(2)
C51 C46 B1 C64 88(2)
C47 C46 B1 C52 154.4(18)
C51 C46 B1 C52 -35(2)
Cl4 Cl4A C75 Cl3 73(5)
